data_4321790
loop_
_publ_author_name
'Hing C. Wong'
'Raymond Coogan'
'Francesco P. Intini'
'Giovanni Natile'
'Luigi G. Marzilli'

_publ_section_title
;
 New Steric Hindrance Approach Employing the Hybrid Ligand
 2-Aminomethylpiperidine for Diminishing Dynamic Motion Problems of
 Platinum Anticancer Drug Adducts Containing Guanine Derivatives
;
_journal_name_full 'Inorganic Chemistry'
_journal_page_first 777
_journal_page_last 787
_journal_paper_doi 10.1021/ic980987u
_journal_volume 38
_journal_year 1999
_chemical_formula_sum 'C7 H11 N2 O4 Re S2'
_chemical_formula_weight 437.50
_chemical_name_common anti-ReO(CACAH2)
_chemical_name_systematic
; 
 ? 
;
_space_group_IT_number 19
_symmetry_cell_setting orthorhombic
_symmetry_space_group_name_Hall 'P 2ac 2ab'
_symmetry_space_group_name_H-M 'P 21 21 21'
_atom_sites_solution_hydrogens geom
_atom_sites_solution_primary direct
_atom_sites_solution_secondary difmap
_audit_creation_method SHELXL
_cell_angle_alpha 90.00
_cell_angle_beta 90.00
_cell_angle_gamma 90.00
_cell_formula_units_Z 4
_cell_length_a 9.172(2)
_cell_length_b 10.844(2)
_cell_length_c 11.648(2)
_cell_measurement_reflns_used 7454
_cell_measurement_temperature 193(2)
_cell_measurement_theta_max 50
_cell_measurement_theta_min 2
_cell_volume 1158.5(4)
_computing_structure_refinement 'SHELXL-93 (Sheldrick, 1993)'
_computing_structure_solution 'SHELXS-86 (Sheldrick, 1990)'
_diffrn_ambient_temperature 193(2)
_diffrn_measurement_device 'Siemens SMART CCD'
_diffrn_measurement_method omega
_diffrn_radiation_monochromator graphite
_diffrn_radiation_source 'fine-focus sealed tube'
_diffrn_radiation_type MoK\a
_diffrn_radiation_wavelength 0.71073
_diffrn_reflns_av_R_equivalents 0.0238
_diffrn_reflns_av_sigmaI/netI 0.0355
_diffrn_reflns_limit_h_max 12
_diffrn_reflns_limit_h_min -12
_diffrn_reflns_limit_k_max 13
_diffrn_reflns_limit_k_min -11
_diffrn_reflns_limit_l_max 15
_diffrn_reflns_limit_l_min -12
_diffrn_reflns_number 7454
_diffrn_reflns_theta_max 28.28
_diffrn_reflns_theta_min 2.57
_exptl_absorpt_coefficient_mu 10.848
_exptl_absorpt_correction_type SADABS
_exptl_crystal_colour brown
_exptl_crystal_density_diffrn 2.508
_exptl_crystal_description prism
_exptl_crystal_F_000 824
_exptl_crystal_size_max 0.18
_exptl_crystal_size_mid 0.16
_exptl_crystal_size_min 0.12
_refine_diff_density_max 0.911
_refine_diff_density_min -0.634
_refine_diff_density_rms 0.095
_refine_ls_abs_structure_details 'Flack H D (1983), Acta Cryst. A39, 876-881'
_refine_ls_abs_structure_Flack 0.009(7)
_refine_ls_extinction_coef 0.0157(3)
_refine_ls_extinction_expression Fc^*^=kFc[1+0.001xFc^2^\l^3^/sin(2\q)]^-1/4^
_refine_ls_extinction_method SHELXL
_refine_ls_goodness_of_fit_all 0.360
_refine_ls_goodness_of_fit_obs 0.359
_refine_ls_matrix_type full
_refine_ls_number_parameters 146
_refine_ls_number_reflns 2737
_refine_ls_number_restraints 0
_refine_ls_restrained_S_all 0.360
_refine_ls_restrained_S_obs 0.359
_refine_ls_R_factor_all 0.0151
_refine_ls_R_factor_obs 0.0147
_refine_ls_shift/esd_max 0.013
_refine_ls_shift/esd_mean 0.001
_refine_ls_structure_factor_coef Fsqd
_refine_ls_weighting_details 'w=1/[\s^2^(Fo^2^)+(0.0335P)^2^+33.9214P] where P=(Fo^2^+2Fc^2^)/3'
_refine_ls_weighting_scheme calc
_refine_ls_wR_factor_all 0.0358
_refine_ls_wR_factor_obs 0.0353
_reflns_number_observed 2689
_reflns_number_total 2737
_reflns_observed_criterion >2sigma(I)
_cod_data_source_file ic980987u_1.cif
_cod_data_source_block xu
_cod_depositor_comments
;
The following automatic conversions were performed:

'_refine_ls_weighting_scheme' value 'calc
w=1/[\s^2^(Fo^2^)+(0.0335P)^2^+33.9214P] where P=(Fo^2^+2Fc^2^)/3'
was changed to 'calc'. New tag '_refine_ls_weighting_details' was
created. The value of the new tag was set to
'w=1/[\s^2^(Fo^2^)+(0.0335P)^2^+33.9214P] where P=(Fo^2^+2Fc^2^)/3'.

Automatic conversion script
Id: cif_fix_values 3143 2015-03-26 13:38:13Z robertas 
;
_cod_database_code 4321790

loop_
_symmetry_equiv_pos_as_xyz
'x, y, z'
'-x+1/2, -y, z+1/2'
'-x, y+1/2, -z+1/2'
'x+1/2, -y+1/2, -z'

loop_
_atom_site_aniso_label
_atom_site_aniso_U_11
_atom_site_aniso_U_22
_atom_site_aniso_U_33
_atom_site_aniso_U_23
_atom_site_aniso_U_13
_atom_site_aniso_U_12
Re 0.01796(7) 0.01542(7) 0.01163(7) 0.00272(6) -0.00016(6) 0.00271(6)
N1 0.0150(14) 0.018(2) 0.016(2) 0.0005(11) 0.0044(11) -0.0012(12)
N2 0.0131(14) 0.0152(15) 0.0145(13) 0.0004(11) -0.0014(10) 0.0011(10)
O1 0.034(2) 0.037(2) 0.0171(12) 0.0025(14) -0.0020(12) 0.007(2)
O2 0.0207(13) 0.0160(14) 0.0283(15) 0.0045(12) -0.0023(11) 0.0033(11)
O4 0.0217(15) 0.0260(15) 0.0173(13) -0.0007(11) -0.0054(11) -0.0061(11)
O3 0.0250(13) 0.0251(15) 0.0216(13) 0.0010(13) 0.0073(11) -0.0067(13)
S1 0.0318(5) 0.0166(4) 0.0325(6) 0.0000(4) 0.0025(4) -0.0013(4)
S2 0.0196(5) 0.0205(4) 0.0207(4) 0.0013(4) -0.0011(3) 0.0086(3)
C1 0.028(2) 0.026(2) 0.033(2) -0.005(2) 0.003(2) -0.009(2)
C2 0.019(2) 0.033(2) 0.028(2) -0.006(2) -0.002(2) -0.002(2)
C3 0.016(2) 0.019(2) 0.026(2) 0.005(2) 0.0051(14) 0.0051(15)
C4 0.015(2) 0.017(2) 0.015(2) -0.0012(13) -0.0006(13) -0.0004(14)
C5 0.0114(15) 0.0143(14) 0.0153(14) 0.0008(14) -0.0017(12) -0.0009(15)
C6 0.017(2) 0.008(2) 0.016(2) 0.0013(12) -0.0015(12) 0.0004(11)
C7 0.014(2) 0.030(2) 0.015(2) 0.003(2) -0.0017(13) 0.005(2)

loop_
_atom_site_label
_atom_site_type_symbol
_atom_site_fract_x
_atom_site_fract_y
_atom_site_fract_z
_atom_site_U_iso_or_equiv
_atom_site_thermal_displace_type
_atom_site_occupancy
_atom_site_calc_flag
_atom_site_refinement_flags
_atom_site_disorder_group
Re Re 0.90656(2) 0.410017(14) 0.716205(11) 0.01500(6) Uani 1 d . .
N1 N 0.6883(3) 0.4747(3) 0.6900(3) 0.0163(6) Uani 1 d . .
H1A H 0.6528(3) 0.4510(3) 0.7562(3) 0.020 Uiso 1 d R .
N2 N 0.9425(3) 0.5656(3) 0.6281(3) 0.0143(6) Uani 1 d . .
O1 O 0.9245(4) 0.4175(4) 0.8605(2) 0.0295(7) Uani 1 d . .
O2 O 0.8436(3) 0.7423(3) 0.5525(3) 0.0217(6) Uani 1 d . .
O4 O 0.9417(3) 0.5119(3) 0.4028(2) 0.0217(6) Uani 1 d . .
O3 O 1.1508(3) 0.6025(3) 0.3651(2) 0.0239(6) Uani 1 d . .
H3A H 1.0964(3) 0.6756(3) 0.3230(2) 0.029 Uiso 1 d R .
S1 S 0.81367(12) 0.22818(10) 0.65247(10) 0.0270(2) Uani 1 d . .
S2 S 1.12432(10) 0.35359(9) 0.63711(9) 0.0203(2) Uani 1 d . .
C1 C 0.6189(5) 0.2620(4) 0.6567(4) 0.0291(9) Uani 1 d . .
H1B H 0.5679(5) 0.2062(4) 0.6069(4) 0.035 Uiso 1 d R .
H1C H 0.5821(5) 0.2518(4) 0.7332(4) 0.035 Uiso 1 d R .
C2 C 0.5968(5) 0.3924(4) 0.6168(4) 0.0268(8) Uani 1 d . .
H2A H 0.4960(5) 0.4150(4) 0.6239(4) 0.032 Uiso 1 d R .
H2B H 0.6248(5) 0.4008(4) 0.5377(4) 0.032 Uiso 1 d R .
C3 C 0.6861(4) 0.6060(4) 0.6549(4) 0.0202(8) Uani 1 d . .
H3B H 0.6111(4) 0.6177(4) 0.5984(4) 0.024 Uiso 1 d R .
H3C H 0.6633(4) 0.6569(4) 0.7199(4) 0.024 Uiso 1 d R .
C4 C 0.8309(4) 0.6449(4) 0.6066(3) 0.0156(7) Uani 1 d . .
C5 C 1.0774(4) 0.5904(3) 0.5645(3) 0.0137(6) Uani 1 d . .
H5A H 1.1038(4) 0.6755(3) 0.5738(3) 0.016 Uiso 1 d R .
C6 C 1.0496(4) 0.5648(3) 0.4368(3) 0.0135(7) Uani 1 d . .
C7 C 1.1991(4) 0.5068(4) 0.6096(3) 0.0198(8) Uani 1 d . .
H7A H 1.2384(4) 0.5405(4) 0.6793(3) 0.024 Uiso 1 d R .
H7B H 1.2761(4) 0.5016(4) 0.5540(3) 0.024 Uiso 1 d R .

loop_
_atom_type_symbol
_atom_type_description
_atom_type_scat_dispersion_real
_atom_type_scat_dispersion_imag
_atom_type_scat_source
C C 0.0033 0.0016 'International Tables Vol C Tables 4.2.6.8 and 6.1.1.4'
H H 0.0000 0.0000 'International Tables Vol C Tables 4.2.6.8 and 6.1.1.4'
N N 0.0061 0.0033 'International Tables Vol C Tables 4.2.6.8 and 6.1.1.4'
O O 0.0106 0.0060 'International Tables Vol C Tables 4.2.6.8 and 6.1.1.4'
S S 0.1246 0.1234 'International Tables Vol C Tables 4.2.6.8 and 6.1.1.4'
Re Re -1.0185 7.2310 'International Tables Vol C Tables 4.2.6.8 and 6.1.1.4'

loop_
_geom_angle_atom_site_label_1
_geom_angle_atom_site_label_2
_geom_angle_atom_site_label_3
_geom_angle
_geom_angle_site_symmetry_1
_geom_angle_site_symmetry_3
_geom_angle_publ_flag
O1 Re N2 116.9(2) . . ?
O1 Re N1 102.51(14) . . ?
N2 Re N1 78.77(12) . . ?
O1 Re S1 113.77(14) . . ?
N2 Re S1 128.73(9) . . ?
N1 Re S1 83.52(9) . . ?
O1 Re S2 109.19(12) . . ?
N2 Re S2 82.82(9) . . ?
N1 Re S2 147.95(9) . . ?
S1 Re S2 87.92(4) . . ?
C3 N1 C2 114.1(3) . . ?
C3 N1 Re 111.5(2) . . ?
C2 N1 Re 114.3(2) . . ?
C4 N2 C5 115.2(3) . . ?
C4 N2 Re 120.2(2) . . ?
C5 N2 Re 123.5(2) . . ?
C1 S1 Re 100.61(15) . . ?
C7 S2 Re 98.96(13) . . ?
C2 C1 S1 108.3(3) . . ?
N1 C2 C1 108.0(3) . . ?
N1 C3 C4 111.1(3) . . ?
O2 C4 N2 124.3(3) . . ?
O2 C4 C3 120.9(3) . . ?
N2 C4 C3 114.8(3) . . ?
N2 C5 C7 109.4(3) . . ?
N2 C5 C6 108.5(3) . . ?
C7 C5 C6 110.3(3) . . ?
O4 C6 O3 121.1(3) . . ?
O4 C6 C5 122.6(3) . . ?
O3 C6 C5 116.3(3) . . ?
C5 C7 S2 109.0(3) . . ?

loop_
_geom_bond_atom_site_label_1
_geom_bond_atom_site_label_2
_geom_bond_distance
_geom_bond_site_symmetry_2
_geom_bond_publ_flag
Re O1 1.691(3) . ?
Re N2 2.002(3) . ?
Re N1 2.142(3) . ?
Re S1 2.2727(11) . ?
Re S2 2.2831(10) . ?
N1 C3 1.482(5) . ?
N1 C2 1.493(5) . ?
N2 C4 1.360(5) . ?
N2 C5 1.467(4) . ?
O2 C4 1.236(5) . ?
O4 C6 1.210(4) . ?
O3 C6 1.314(4) . ?
S1 C1 1.824(5) . ?
S2 C7 1.826(4) . ?
C1 C2 1.503(6) . ?
C3 C4 1.503(5) . ?
C5 C7 1.532(5) . ?
C5 C6 1.534(5) . ?
